data_7210815
loop_
_publ_author_name
'Zhao, Yi'
'Liang, Li-Li'
'Chen, Kai'
'Zhang, Ting'
'Xiao, Xin'
'Zhang, Yun-Qian'
'Tao, Zhu'
'Xue, Sai-Feng'
'Zhu, Qian-Jiang'

_publ_section_title
;
 Inorganic anion-aided coordination of lanthanide metal ions to
 cucurbituril and supramolecular self-assembly: potential applications in
 the separation of light lanthanides
;
_journal_issue 39
_journal_name_full CrystEngComm
_journal_page_first 7987
_journal_paper_doi 10.1039/c3ce40568k
_journal_volume 15
_journal_year 2013
_chemical_formula_sum 'C36 H116 Cl10 N24 O52 Sm2 Zn2'
_chemical_formula_weight 2503.47
_chemical_name_systematic
;
?
;
_space_group_IT_number 14
_symmetry_cell_setting monoclinic
_symmetry_space_group_name_Hall '-P 2ybc'
_symmetry_space_group_name_H-M 'P 1 21/c 1'
_atom_sites_solution_hydrogens geom
_atom_sites_solution_primary direct
_atom_sites_solution_secondary difmap
_audit_creation_method SHELXL-97
_cell_angle_alpha 90.00
_cell_angle_beta 94.840(3)
_cell_angle_gamma 90.00
_cell_formula_units_Z 4
_cell_length_a 10.4581(11)
_cell_length_b 26.990(3)
_cell_length_c 29.150(3)
_cell_measurement_temperature 223(2)
_cell_volume 8198.7(15)
_computing_structure_refinement 'SHELXL-97 (Sheldrick, 1997)'
_diffrn_ambient_temperature 223(2)
_diffrn_measured_fraction_theta_full 0.992
_diffrn_measured_fraction_theta_max 0.992
_diffrn_measurement_device_type 'Bruker CCD Area Detector'
_diffrn_measurement_method '\f and \w scan'
_diffrn_radiation_monochromator graphite
_diffrn_radiation_source 'fine-focus sealed tube'
_diffrn_radiation_type MoK\a
_diffrn_radiation_wavelength 0.71073
_diffrn_reflns_av_R_equivalents 0.0873
_diffrn_reflns_av_sigmaI/netI 0.0788
_diffrn_reflns_limit_h_max 12
_diffrn_reflns_limit_h_min -12
_diffrn_reflns_limit_k_max 31
_diffrn_reflns_limit_k_min -33
_diffrn_reflns_limit_l_max 35
_diffrn_reflns_limit_l_min -35
_diffrn_reflns_number 77241
_diffrn_reflns_theta_full 26.00
_diffrn_reflns_theta_max 26.00
_diffrn_reflns_theta_min 1.03
_exptl_absorpt_coefficient_mu 2.437
_exptl_absorpt_correction_T_max 0.6821
_exptl_absorpt_correction_T_min 0.6162
_exptl_absorpt_correction_type multi-scan
_exptl_absorpt_process_details 'SADABS (Bruker, 2008)'
_exptl_crystal_colour colorless
_exptl_crystal_density_diffrn 2.028
_exptl_crystal_density_method 'not measured'
_exptl_crystal_description prism
_exptl_crystal_F_000 5080
_exptl_crystal_size_max 0.22
_exptl_crystal_size_mid 0.18
_exptl_crystal_size_min 0.17
_platon_squeeze_details
;
;
_refine_diff_density_max 2.839
_refine_diff_density_min -1.715
_refine_diff_density_rms 0.362
_refine_ls_extinction_method none
_refine_ls_goodness_of_fit_ref 1.153
_refine_ls_hydrogen_treatment constr
_refine_ls_matrix_type full
_refine_ls_number_parameters 865
_refine_ls_number_reflns 15963
_refine_ls_number_restraints 0
_refine_ls_restrained_S_all 1.153
_refine_ls_R_factor_all 0.1450
_refine_ls_R_factor_gt 0.1112
_refine_ls_shift/su_max 0.006
_refine_ls_shift/su_mean 0.001
_refine_ls_structure_factor_coef Fsqd
_refine_ls_weighting_details 'calc w=1/[\s^2^(Fo^2^)+(0.2000P)^2^+0.0000P] where P=(Fo^2^+2Fc^2^)/3'
_refine_ls_weighting_scheme calc
_refine_ls_wR_factor_gt 0.3127
_refine_ls_wR_factor_ref 0.3369
_reflns_number_gt 9813
_reflns_number_total 15963
_reflns_threshold_expression >2sigma(I)
_cod_data_source_file c3ce40568k.txt
_cod_data_source_block p306
_cod_original_cell_volume 8198.8(15)
_cod_original_sg_symbol_H-M 'P 21/c'
_cod_database_code 7210815

loop_
_symmetry_equiv_pos_as_xyz
'x, y, z'
'-x, y+1/2, -z+1/2'
'-x, -y, -z'
'x, -y-1/2, z-1/2'

loop_
_atom_site_label
_atom_site_type_symbol
_atom_site_fract_x
_atom_site_fract_y
_atom_site_fract_z
_atom_site_U_iso_or_equiv
_atom_site_adp_type
_atom_site_occupancy
_atom_site_symmetry_multiplicity
_atom_site_calc_flag
_atom_site_refinement_flags
Cl9 Cl 0.98511(14) 0.24865(9) 0.62100(5) 0.0558(6) Uani 1 1 d .
Cl10 Cl -0.48797(15) 0.25394(10) 0.12063(5) 0.0660(7) Uani 1 1 d .
Cl1 Cl 0.75515(15) 0.60614(6) 0.38199(5) 0.0407(4) Uani 1 1 d .
Cl2 Cl 0.5479(3) 0.52051(10) 0.30892(10) 0.1071(9) Uani 1 1 d .
Cl3 Cl 0.5101(3) 0.53617(11) 0.43450(10) 0.1308(8) Uani 1 1 d .
Cl4 Cl 0.7888(3) 0.47169(11) 0.39153(15) 0.1253(14) Uani 1 1 d .
Cl5 Cl -0.2721(3) -0.11348(9) 0.37350(7) 0.0888(8) Uani 1 1 d .
Cl6 Cl -0.0494(3) -0.04275(11) 0.30629(11) 0.1348(10) Uani 1 1 d .
Cl7 Cl -0.2881(3) 0.02312(17) 0.3688(2) 0.224(3) Uani 1 1 d .
Cl8 Cl -0.0296(4) -0.03509(15) 0.43382(13) 0.1818(14) Uani 1 1 d .
Zn1 Zn 0.64778(8) 0.53462(3) 0.37937(3) 0.0516(2) Uani 1 1 d .
Zn2 Zn -0.16153(11) -0.04328(4) 0.36906(4) 0.0781(4) Uani 1 1 d .
O1W O 0.7812(3) 0.31277(17) 0.40433(13) 0.0329(11) Uani 1 1 d .
O2W O 0.7520(3) 0.34578(14) 0.51366(13) 0.0284(10) Uani 1 1 d .
O3W O 0.7084(3) 0.18466(16) 0.45587(15) 0.0373(11) Uani 1 1 d .
O4W O 0.7434(3) 0.24313(18) 0.54889(13) 0.0381(12) Uani 1 1 d .
O5W O 0.5737(5) 0.2481(2) 0.39111(18) 0.0626(17) Uani 1 1 d .
O6W O -0.2571(4) 0.14295(16) 0.22566(13) 0.0333(11) Uani 1 1 d .
O7W O -0.2119(3) 0.30258(17) 0.28923(16) 0.0450(12) Uani 1 1 d .
O8W O -0.2864(3) 0.17650(16) 0.33790(13) 0.0334(11) Uani 1 1 d .
O9W O -0.2470(3) 0.2460(2) 0.19159(13) 0.0418(13) Uani 1 1 d .
O10W O -0.0789(5) 0.2379(2) 0.3484(2) 0.0670(18) Uani 1 1 d .
Sm1 Sm 0.69713(3) 0.272760(16) 0.469517(13) 0.04670(11) Uani 1 1 d .
Sm2 Sm -0.20209(3) 0.216645(17) 0.271906(13) 0.04910(12) Uani 1 1 d .
C1 C 0.0907(4) 0.38176(18) 0.43044(17) 0.0176(12) Uani 1 1 d .
C2 C 0.2733(4) 0.39773(17) 0.48109(16) 0.0123(11) Uani 1 1 d .
H2 H 0.2689 0.4216 0.5067 0.015 Uiso 1 1 calc R
C3 C 0.2904(4) 0.42324(18) 0.43536(15) 0.0130(11) Uani 1 1 d .
H3 H 0.3052 0.4593 0.4392 0.016 Uiso 1 1 calc R
C4 C 0.4501(4) 0.36488(18) 0.45001(17) 0.0154(12) Uani 1 1 d .
C5 C 0.1376(5) 0.43500(18) 0.36323(17) 0.0204(13) Uani 1 1 d .
H5A H 0.1701 0.4691 0.3638 0.024 Uiso 1 1 calc R
H5B H 0.0438 0.4366 0.3584 0.024 Uiso 1 1 calc R
C6 C 0.4685(4) 0.41365(19) 0.37968(16) 0.0170(12) Uani 1 1 d .
H6A H 0.4652 0.4499 0.3777 0.020 Uiso 1 1 calc R
H6B H 0.5590 0.4040 0.3847 0.020 Uiso 1 1 calc R
C7 C 0.3099(4) 0.41738(18) 0.30829(15) 0.0114(11) Uani 1 1 d .
H7 H 0.3263 0.4529 0.3028 0.014 Uiso 1 1 calc R
C8 C 0.3037(4) 0.38714(16) 0.26330(16) 0.0106(11) Uani 1 1 d .
H8 H 0.3088 0.4087 0.2360 0.013 Uiso 1 1 calc R
C9 C 0.1120(5) 0.37722(18) 0.29789(17) 0.0184(12) Uani 1 1 d .
C10 C 0.4775(4) 0.35980(19) 0.31384(16) 0.0161(12) Uani 1 1 d .
C11 C 0.1278(4) 0.33427(18) 0.22409(17) 0.0154(12) Uani 1 1 d .
H11A H 0.1482 0.3510 0.1958 0.018 Uiso 1 1 calc R
H11B H 0.0342 0.3345 0.2247 0.018 Uiso 1 1 calc R
C12 C 0.4664(4) 0.32461(18) 0.23513(16) 0.0144(11) Uani 1 1 d .
H12A H 0.5587 0.3196 0.2423 0.017 Uiso 1 1 calc R
H12B H 0.4547 0.3428 0.2060 0.017 Uiso 1 1 calc R
C13 C 0.0934(4) 0.24456(18) 0.22968(14) 0.0117(11) Uani 1 1 d .
C14 C 0.2868(4) 0.26878(18) 0.20090(15) 0.0114(11) Uani 1 1 d .
H14 H 0.2903 0.2834 0.1699 0.014 Uiso 1 1 calc R
C15 C 0.2721(4) 0.21177(18) 0.19907(14) 0.0095(11) Uani 1 1 d .
H15 H 0.2729 0.1993 0.1672 0.011 Uiso 1 1 calc R
C16 C 0.0838(4) 0.15479(19) 0.21378(15) 0.0149(12) Uani 1 1 d .
H16A H -0.0088 0.1611 0.2100 0.018 Uiso 1 1 calc R
H16B H 0.1073 0.1373 0.1863 0.018 Uiso 1 1 calc R
C17 C 0.4138(4) 0.14272(19) 0.23502(17) 0.0194(12) Uani 1 1 d .
H17A H 0.5061 0.1394 0.2436 0.023 Uiso 1 1 calc R
H17B H 0.3943 0.1250 0.2059 0.023 Uiso 1 1 calc R
C18 C 0.0446(4) 0.12469(19) 0.29084(15) 0.0132(11) Uani 1 1 d .
C19 C 0.4024(4) 0.10699(18) 0.31262(17) 0.0165(12) Uani 1 1 d .
C20 C 0.2251(4) 0.09174(17) 0.26039(16) 0.0138(11) Uani 1 1 d .
H20 H 0.2311 0.0680 0.2348 0.017 Uiso 1 1 calc R
C21 C 0.2038(4) 0.06569(18) 0.30554(17) 0.0158(12) Uani 1 1 d .
H21 H 0.1880 0.0298 0.3009 0.019 Uiso 1 1 calc R
C23 C 0.0274(4) 0.07527(19) 0.36077(16) 0.0154(12) Uani 1 1 d .
H23A H 0.0304 0.0390 0.3626 0.019 Uiso 1 1 calc R
H23B H -0.0629 0.0850 0.3554 0.019 Uiso 1 1 calc R
C24 C 0.3580(5) 0.0533(2) 0.37816(17) 0.0221(13) Uani 1 1 d .
H24A H 0.4517 0.0514 0.3828 0.026 Uiso 1 1 calc R
H24B H 0.3247 0.0193 0.3785 0.026 Uiso 1 1 calc R
C25 C 0.0173(4) 0.13047(18) 0.42769(16) 0.0165(12) Uani 1 1 d .
C26 C 0.1850(4) 0.07264(18) 0.43324(16) 0.0140(11) Uani 1 1 d .
H26 H 0.1695 0.0371 0.4389 0.017 Uiso 1 1 calc R
C27 C 0.1896(4) 0.10333(19) 0.47835(18) 0.0177(12) Uani 1 1 d .
H27 H 0.1833 0.0819 0.5056 0.021 Uiso 1 1 calc R
C28 C 0.3825(4) 0.11127(18) 0.44475(16) 0.0160(12) Uani 1 1 d .
C29 C 0.0293(4) 0.16566(18) 0.50633(16) 0.0143(11) Uani 1 1 d .
H29A H -0.0633 0.1702 0.4993 0.017 Uiso 1 1 calc R
H29B H 0.0423 0.1478 0.5356 0.017 Uiso 1 1 calc R
C30 C 0.3659(4) 0.1548(2) 0.51850(17) 0.0197(13) Uani 1 1 d .
H30A H 0.4596 0.1542 0.5188 0.024 Uiso 1 1 calc R
H30B H 0.3426 0.1383 0.5466 0.024 Uiso 1 1 calc R
C31 C 0.2091(4) 0.22101(18) 0.54090(14) 0.0109(11) Uani 1 1 d .
H31 H 0.2055 0.2062 0.5719 0.013 Uiso 1 1 calc R
C32 C 0.2200(4) 0.27780(18) 0.54268(15) 0.0129(11) Uani 1 1 d .
H32 H 0.2195 0.2906 0.5745 0.015 Uiso 1 1 calc R
C34 C 0.3995(4) 0.2444(2) 0.51150(14) 0.0148(12) Uani 1 1 d .
C35 C 0.0795(4) 0.34665(19) 0.50692(16) 0.0171(12) Uani 1 1 d .
H35A H 0.0981 0.3643 0.5361 0.020 Uiso 1 1 calc R
H35B H -0.0128 0.3495 0.4982 0.020 Uiso 1 1 calc R
C36 C 0.4139(4) 0.33272(19) 0.52728(15) 0.0168(12) Uani 1 1 d .
H36A H 0.5062 0.3258 0.5302 0.020 Uiso 1 1 calc R
H36B H 0.3926 0.3497 0.5554 0.020 Uiso 1 1 calc R
C37 C 0.0340(4) 0.2564(2) 0.49854(15) 0.0143(11) Uani 1 1 d .
C38 C 0.4630(4) 0.23281(17) 0.24363(14) 0.0082(10) Uani 1 1 d .
N1 N 0.3119(3) 0.12751(16) 0.47929(14) 0.0168(10) Uani 1 1 d .
N2 N 0.3098(3) 0.08090(15) 0.41660(14) 0.0163(10) Uani 1 1 d .
N3 N 0.3228(3) 0.07483(16) 0.33369(14) 0.0180(10) Uani 1 1 d .
N4 N 0.3439(3) 0.11956(15) 0.27038(14) 0.0158(10) Uani 1 1 d .
N5 N 0.3839(3) 0.19384(15) 0.22823(13) 0.0140(10) Uani 1 1 d .
N6 N 0.4039(3) 0.27611(14) 0.22919(12) 0.0085(9) Uani 1 1 d .
N7 N 0.4181(3) 0.35389(15) 0.27059(13) 0.0116(9) Uani 1 1 d .
N8 N 0.4178(3) 0.39387(15) 0.33761(13) 0.0122(9) Uani 1 1 d .
N9 N 0.4023(3) 0.39794(14) 0.41976(12) 0.0116(9) Uani 1 1 d .
N10 N 0.3835(3) 0.36524(15) 0.48768(13) 0.0133(10) Uani 1 1 d .
N12 N 0.3453(3) 0.28718(15) 0.52296(13) 0.0117(9) Uani 1 1 d .
N13 N 0.3232(3) 0.20542(14) 0.51889(12) 0.0080(9) Uani 1 1 d .
N14 N 0.1122(3) 0.29549(14) 0.51337(13) 0.0110(9) Uani 1 1 d .
N15 N 0.0892(3) 0.21365(16) 0.51158(13) 0.0144(10) Uani 1 1 d .
N16 N 0.0784(3) 0.13603(15) 0.47062(14) 0.0137(10) Uani 1 1 d .
N17 N 0.0784(3) 0.09533(15) 0.40409(13) 0.0138(10) Uani 1 1 d .
N18 N 0.0931(3) 0.09068(15) 0.32245(13) 0.0128(9) Uani 1 1 d .
N19 N 0.1118(3) 0.12367(14) 0.25324(13) 0.0116(9) Uani 1 1 d .
N20 N 0.1515(3) 0.20199(14) 0.21727(13) 0.0112(9) Uani 1 1 d .
N21 N 0.1704(3) 0.28386(15) 0.22243(13) 0.0128(10) Uani 1 1 d .
N22 N 0.1822(3) 0.36158(15) 0.26223(14) 0.0154(10) Uani 1 1 d .
N23 N 0.1853(3) 0.40946(16) 0.32530(14) 0.0182(10) Uani 1 1 d .
N24 N 0.1721(4) 0.41270(16) 0.40675(13) 0.0171(10) Uani 1 1 d .
N25 N 0.1511(3) 0.37012(15) 0.47108(14) 0.0150(10) Uani 1 1 d .
O1 O -0.0118(3) 0.24706(14) 0.24445(11) 0.0190(9) Uani 1 1 d .
O2 O -0.0006(3) 0.36574(14) 0.30167(13) 0.0251(10) Uani 1 1 d .
O3 O -0.0148(3) 0.37090(15) 0.41358(14) 0.0319(11) Uani 1 1 d .
O4 O -0.0800(3) 0.15320(13) 0.41260(11) 0.0180(9) Uani 1 1 d .
O5 O -0.0524(3) 0.15052(14) 0.29545(11) 0.0195(9) Uani 1 1 d .
O6 O 0.5091(3) 0.11851(17) 0.32870(15) 0.0397(12) Uani 1 1 d .
O7 O 0.4969(3) 0.12365(15) 0.43969(14) 0.0292(10) Uani 1 1 d .
O8 O 0.5081(3) 0.24093(14) 0.49626(12) 0.0206(9) Uani 1 1 d .
O9 O 0.5473(3) 0.33781(13) 0.44539(12) 0.0205(9) Uani 1 1 d .
O10 O 0.5781(3) 0.33696(14) 0.32905(11) 0.0199(9) Uani 1 1 d .
O11 O 0.5694(3) 0.22828(13) 0.26537(11) 0.0166(9) Uani 1 1 d .
O12 O -0.0736(3) 0.26115(13) 0.47636(11) 0.0168(9) Uani 1 1 d .

loop_
_atom_site_aniso_label
_atom_site_aniso_U_11
_atom_site_aniso_U_22
_atom_site_aniso_U_33
_atom_site_aniso_U_23
_atom_site_aniso_U_13
_atom_site_aniso_U_12
Cl9 0.0220(7) 0.1198(16) 0.0244(7) -0.0105(9) -0.0046(6) 0.0063(9)
Cl10 0.0259(7) 0.1484(19) 0.0227(7) -0.0088(10) -0.0033(6) 0.0183(10)
Cl1 0.0552(9) 0.0356(9) 0.0323(7) -0.0007(6) 0.0102(7) -0.0139(7)
Cl2 0.139(2) 0.0882(16) 0.0877(17) 0.0187(14) -0.0265(16) -0.0633(15)
Cl3 0.1477(15) 0.1124(17) 0.1480(17) -0.0737(14) 0.1047(13) -0.0873(13)
Cl4 0.0572(14) 0.0801(18) 0.239(4) 0.041(2) 0.0143(19) 0.0123(13)
Cl5 0.1437(18) 0.0699(14) 0.0597(11) -0.0103(10) 0.0485(11) -0.0391(13)
Cl6 0.185(2) 0.0992(18) 0.133(2) -0.0461(15) 0.0895(17) -0.0832(16)
Cl7 0.0898(18) 0.120(3) 0.478(8) 0.077(4) 0.110(3) 0.038(2)
Cl8 0.217(3) 0.196(3) 0.123(2) 0.066(2) -0.038(2) -0.144(2)
Zn1 0.0552(5) 0.0387(5) 0.0612(5) 0.0023(4) 0.0067(4) -0.0092(4)
Zn2 0.0867(7) 0.0651(7) 0.0846(7) 0.0037(6) 0.0189(6) -0.0150(6)
O1W 0.0096(16) 0.060(3) 0.0278(19) 0.0116(19) -0.0032(15) 0.0015(18)
O2W 0.0199(17) 0.029(2) 0.034(2) -0.0148(17) -0.0124(16) 0.0029(16)
O3W 0.0028(15) 0.046(2) 0.064(3) -0.025(2) 0.0090(16) 0.0019(16)
O4W 0.0185(18) 0.072(3) 0.0209(18) 0.004(2) -0.0136(15) -0.013(2)
O5W 0.045(3) 0.078(4) 0.065(3) -0.014(3) 0.007(2) 0.012(3)
O6W 0.0214(18) 0.046(3) 0.030(2) -0.0174(18) -0.0112(16) 0.0049(18)
O7W 0.0146(17) 0.053(3) 0.069(3) -0.039(2) 0.0135(18) -0.0016(18)
O8W 0.0143(16) 0.057(3) 0.0293(19) 0.0153(19) 0.0058(15) 0.0073(18)
O9W 0.0061(16) 0.093(3) 0.0244(19) 0.015(2) -0.0104(14) -0.008(2)
O10W 0.046(3) 0.080(4) 0.076(4) -0.013(3) 0.006(3) 0.006(3)
Sm1 0.02443(16) 0.0689(3) 0.0465(2) -0.00039(18) 0.00105(15) 0.00179(16)
Sm2 0.02675(17) 0.0728(3) 0.0476(2) -0.00026(19) 0.00194(15) 0.00226(17)
C1 0.012(2) 0.014(2) 0.026(2) -0.004(2) -0.0003(19) -0.0017(19)
C2 0.0011(18) 0.008(2) 0.026(2) -0.0056(19) -0.0070(17) 0.0009(17)
C3 0.0075(19) 0.013(2) 0.019(2) -0.0072(19) 0.0018(17) 0.0001(18)
C4 0.0000(18) 0.014(2) 0.032(2) -0.016(2) 0.0003(18) -0.0041(17)
C5 0.017(2) 0.011(2) 0.032(3) -0.008(2) -0.005(2) 0.0151(19)
C6 0.0039(19) 0.018(3) 0.028(2) 0.001(2) -0.0048(18) -0.0107(18)
C7 0.0019(18) 0.011(2) 0.020(2) 0.0074(19) -0.0043(17) 0.0004(17)
C8 0.0072(19) 0.005(2) 0.019(2) 0.0043(18) -0.0042(17) 0.0001(17)
C9 0.016(2) 0.012(2) 0.026(2) 0.003(2) -0.004(2) 0.0075(19)
C10 0.0041(19) 0.020(3) 0.023(2) 0.005(2) -0.0036(18) -0.0061(18)
C11 0.0037(19) 0.014(2) 0.027(2) 0.003(2) -0.0046(18) 0.0086(18)
C12 0.0000(18) 0.017(2) 0.027(2) 0.000(2) 0.0024(17) -0.0088(17)
C13 0.0016(18) 0.022(3) 0.0112(19) -0.0067(19) -0.0011(15) -0.0009(18)
C14 0.0000(17) 0.022(3) 0.013(2) -0.0005(18) 0.0065(15) -0.0042(17)
C15 0.0000(17) 0.027(3) 0.0015(17) -0.0035(18) -0.0024(14) 0.0028(17)
C16 0.0026(18) 0.026(3) 0.015(2) -0.013(2) -0.0051(16) -0.0032(19)
C17 0.0054(19) 0.024(3) 0.030(2) 0.000(2) 0.0097(18) -0.0007(19)
C18 0.0031(19) 0.024(3) 0.012(2) -0.0054(19) -0.0032(16) 0.0008(18)
C19 0.011(2) 0.014(2) 0.024(2) 0.005(2) -0.0002(18) -0.0024(19)
C20 0.016(2) 0.005(2) 0.021(2) -0.0056(18) 0.0006(18) -0.0031(18)
C21 0.0000(18) 0.011(2) 0.036(3) -0.006(2) -0.0006(18) 0.0049(17)
C23 0.0054(19) 0.019(3) 0.022(2) 0.001(2) -0.0002(17) -0.0086(18)
C24 0.015(2) 0.021(3) 0.032(3) 0.004(2) 0.009(2) 0.010(2)
C25 0.017(2) 0.015(2) 0.019(2) 0.0067(19) 0.0039(18) -0.0083(19)
C26 0.009(2) 0.008(2) 0.025(2) 0.0032(19) 0.0046(18) -0.0004(17)
C27 0.0025(19) 0.016(2) 0.033(3) 0.014(2) -0.0037(18) 0.0017(18)
C28 0.009(2) 0.015(2) 0.025(2) 0.001(2) 0.0038(18) 0.0073(18)
C29 0.0014(18) 0.015(2) 0.027(2) 0.003(2) 0.0054(17) -0.0021(17)
C30 0.005(2) 0.031(3) 0.023(2) -0.003(2) -0.0041(18) -0.001(2)
C31 0.0000(18) 0.027(3) 0.0049(19) -0.0023(18) -0.0074(15) -0.0049(18)
C32 0.0027(19) 0.024(3) 0.012(2) 0.0061(19) 0.0020(16) 0.0019(18)
C34 0.0000(18) 0.042(3) 0.0022(18) 0.004(2) -0.0023(14) 0.003(2)
C35 0.0000(18) 0.030(3) 0.022(2) -0.002(2) 0.0016(17) 0.0015(19)
C36 0.012(2) 0.030(3) 0.007(2) -0.0059(19) -0.0020(17) -0.009(2)
C37 0.0000(18) 0.031(3) 0.012(2) 0.000(2) 0.0016(15) -0.0021(19)
C38 0.0050(18) 0.015(2) 0.0055(17) -0.0008(17) 0.0069(15) -0.0041(16)
N1 0.0072(17) 0.019(2) 0.024(2) 0.0028(17) -0.0004(15) -0.0068(16)
N2 0.0087(17) 0.016(2) 0.026(2) -0.0020(17) 0.0102(15) -0.0020(16)
N3 0.0015(16) 0.023(2) 0.029(2) 0.0044(19) -0.0011(15) -0.0013(16)
N4 0.0013(16) 0.017(2) 0.028(2) -0.0008(18) -0.0016(15) -0.0086(15)
N5 0.0000(15) 0.023(2) 0.0180(19) -0.0020(17) -0.0050(14) 0.0026(15)
N6 0.0000(15) 0.013(2) 0.0117(17) 0.0028(15) -0.0059(13) 0.0003(14)
N7 0.0027(16) 0.015(2) 0.0163(18) -0.0030(16) -0.0027(14) 0.0016(15)
N8 0.0004(15) 0.015(2) 0.0196(19) 0.0007(16) -0.0087(14) 0.0046(15)
N9 0.0064(16) 0.014(2) 0.0142(18) 0.0047(16) -0.0007(14) 0.0078(15)
N10 0.0005(15) 0.020(2) 0.0186(19) 0.0013(17) -0.0052(14) 0.0013(15)
N12 0.0000(15) 0.020(2) 0.0153(18) -0.0005(16) -0.0013(14) 0.0008(15)
N13 0.0000(15) 0.0129(19) 0.0110(16) -0.0040(15) -0.0004(13) -0.0015(14)
N14 0.0000(15) 0.013(2) 0.0191(18) 0.0029(16) -0.0050(14) 0.0020(14)
N15 0.0000(16) 0.026(2) 0.0178(19) 0.0061(17) 0.0008(14) -0.0005(15)
N16 0.0021(16) 0.013(2) 0.025(2) 0.0044(17) -0.0043(15) 0.0021(15)
N17 0.0090(17) 0.014(2) 0.0177(19) 0.0023(16) -0.0032(15) 0.0056(15)
N18 0.0000(15) 0.018(2) 0.0210(19) -0.0060(16) 0.0018(14) 0.0055(15)
N19 0.0056(16) 0.0107(19) 0.0191(18) -0.0041(16) 0.0049(14) 0.0005(14)
N20 0.0000(15) 0.0087(19) 0.0249(19) -0.0029(16) 0.0005(14) -0.0033(14)
N21 0.0000(15) 0.017(2) 0.0215(19) -0.0049(16) 0.0017(14) 0.0019(14)
N22 0.0057(17) 0.014(2) 0.026(2) -0.0002(17) -0.0024(15) 0.0015(15)
N23 0.0029(16) 0.018(2) 0.035(2) -0.0003(18) 0.0079(16) -0.0012(15)
N24 0.0087(17) 0.021(2) 0.020(2) 0.0050(18) -0.0101(15) 0.0068(16)
N25 0.0001(16) 0.014(2) 0.030(2) 0.0037(17) -0.0060(15) -0.0051(15)
O1 0.0000(13) 0.032(2) 0.0242(17) 0.0003(16) -0.0017(12) 0.0043(14)
O2 0.0026(14) 0.030(2) 0.043(2) -0.0103(17) 0.0059(14) -0.0058(14)
O3 0.0130(17) 0.037(2) 0.043(2) 0.0125(19) -0.0151(16) -0.0147(16)
O4 0.0080(14) 0.0246(19) 0.0203(16) -0.0019(15) -0.0052(13) 0.0101(14)
O5 0.0041(14) 0.033(2) 0.0215(17) 0.0007(15) 0.0015(12) 0.0108(14)
O6 0.0117(17) 0.049(3) 0.056(3) 0.016(2) -0.0091(18) -0.0107(18)
O7 0.0054(15) 0.037(2) 0.045(2) -0.0137(18) 0.0039(15) -0.0067(15)
O8 0.0013(14) 0.032(2) 0.0282(18) -0.0064(16) -0.0004(13) 0.0022(14)
O9 0.0043(14) 0.028(2) 0.0289(18) -0.0018(16) -0.0013(13) 0.0093(14)
O10 0.0067(14) 0.030(2) 0.0221(17) -0.0033(15) -0.0048(13) 0.0069(14)
O11 0.0000(13) 0.0268(19) 0.0216(17) -0.0034(14) -0.0072(12) 0.0014(13)
O12 0.0000(13) 0.0219(18) 0.0270(17) 0.0018(15) -0.0070(12) 0.0032(13)

loop_
_atom_type_symbol
_atom_type_description
_atom_type_scat_dispersion_real
_atom_type_scat_dispersion_imag
_atom_type_scat_source
C C 0.0033 0.0016 'International Tables Vol C Tables 4.2.6.8 and 6.1.1.4'
H H 0.0000 0.0000 'International Tables Vol C Tables 4.2.6.8 and 6.1.1.4'
N N 0.0061 0.0033 'International Tables Vol C Tables 4.2.6.8 and 6.1.1.4'
O O 0.0106 0.0060 'International Tables Vol C Tables 4.2.6.8 and 6.1.1.4'
Cl Cl 0.1484 0.1585 'International Tables Vol C Tables 4.2.6.8 and 6.1.1.4'
Zn Zn 0.2839 1.4301 'International Tables Vol C Tables 4.2.6.8 and 6.1.1.4'
Sm Sm -0.1638 3.4418 'International Tables Vol C Tables 4.2.6.8 and 6.1.1.4'

loop_
_geom_angle_atom_site_label_1
_geom_angle_atom_site_label_2
_geom_angle_atom_site_label_3
_geom_angle
_geom_angle_site_symmetry_1
_geom_angle_site_symmetry_3
Cl1 Zn1 Cl3 108.08(9) . .
Cl1 Zn1 Cl2 111.73(9) . .
Cl3 Zn1 Cl2 112.25(11) . .
Cl1 Zn1 Cl4 108.98(9) . .
Cl3 Zn1 Cl4 110.57(13) . .
Cl2 Zn1 Cl4 105.19(13) . .
Cl7 Zn2 Cl5 111.91(13) . .
Cl7 Zn2 Cl8 104.23(19) . .
Cl5 Zn2 Cl8 108.59(12) . .
Cl7 Zn2 Cl6 109.96(18) . .
Cl5 Zn2 Cl6 111.11(11) . .
Cl8 Zn2 Cl6 110.83(14) . .
O8 Sm1 O2W 107.02(13) . .
O8 Sm1 O12 141.69(12) . 1_655
O2W Sm1 O12 82.59(12) . 1_655
O8 Sm1 O1W 142.88(11) . .
O2W Sm1 O1W 88.18(14) . .
O12 Sm1 O1W 72.39(12) 1_655 .
O8 Sm1 O3W 75.45(12) . .
O2W Sm1 O3W 152.26(13) . .
O12 Sm1 O3W 79.83(11) 1_655 .
O1W Sm1 O3W 106.53(14) . .
O8 Sm1 O9 79.58(12) . .
O2W Sm1 O9 71.28(12) . .
O12 Sm1 O9 137.26(12) 1_655 .
O1W Sm1 O9 73.53(12) . .
O3W Sm1 O9 134.95(12) . .
O8 Sm1 O4W 70.90(12) . .
O2W Sm1 O4W 75.10(15) . .
O12 Sm1 O4W 76.36(12) 1_655 .
O1W Sm1 O4W 146.16(12) . .
O3W Sm1 O4W 79.99(15) . .
O9 Sm1 O4W 125.55(13) . .
O8 Sm1 O5W 80.18(14) . .
O2W Sm1 O5W 139.20(16) . .
O12 Sm1 O5W 116.99(14) 1_655 .
O1W Sm1 O5W 67.16(15) . .
O3W Sm1 O5W 68.45(16) . .
O9 Sm1 O5W 70.77(15) . .
O4W Sm1 O5W 141.59(17) . .
O1 Sm2 O7W 77.58(13) . .
O1 Sm2 O11 142.31(12) . 1_455
O7W Sm2 O11 80.14(12) . 1_455
O1 Sm2 O5 79.02(12) . .
O7W Sm2 O5 133.92(13) . .
O11 Sm2 O5 136.89(11) 1_455 .
O1 Sm2 O8W 142.73(11) . .
O7W Sm2 O8W 103.95(15) . .
O11 Sm2 O8W 72.35(12) 1_455 .
O5 Sm2 O8W 73.64(12) . .
O1 Sm2 O6W 105.23(13) . .
O7W Sm2 O6W 153.97(14) . .
O11 Sm2 O6W 82.90(12) 1_455 .
O5 Sm2 O6W 71.01(12) . .
O8W Sm2 O6W 89.40(14) . .
O1 Sm2 O9W 70.48(11) . .
O7W Sm2 O9W 83.15(17) . .
O11 Sm2 O9W 77.02(11) 1_455 .
O5 Sm2 O9W 124.52(13) . .
O8W Sm2 O9W 146.66(12) . .
O6W Sm2 O9W 73.86(15) . .
O1 Sm2 O10W 80.72(15) . .
O7W Sm2 O10W 67.76(17) . .
O11 Sm2 O10W 117.84(14) 1_455 .
O5 Sm2 O10W 69.66(16) . .
O8W Sm2 O10W 66.37(16) . .
O6W Sm2 O10W 138.17(17) . .
O9W Sm2 O10W 142.83(18) . .
O3 C1 N25 130.9(5) . .
O3 C1 N24 120.8(4) . .
N25 C1 N24 108.3(4) . .
N10 C2 N25 112.6(4) . .
N10 C2 C3 103.8(4) . .
N25 C2 C3 102.5(3) . .
N10 C2 H2 112.4 . .
N25 C2 H2 112.4 . .
C3 C2 H2 112.4 . .
N9 C3 N24 113.2(4) . .
N9 C3 C2 102.6(4) . .
N24 C3 C2 104.8(4) . .
N9 C3 H3 111.9 . .
N24 C3 H3 111.9 . .
C2 C3 H3 111.9 . .
O9 C4 N9 125.4(4) . .
O9 C4 N10 124.3(4) . .
N9 C4 N10 110.2(4) . .
N24 C5 N23 114.0(4) . .
N24 C5 H5A 108.7 . .
N23 C5 H5A 108.7 . .
N24 C5 H5B 108.7 . .
N23 C5 H5B 108.7 . .
H5A C5 H5B 107.6 . .
N8 C6 N9 114.7(4) . .
N8 C6 H6A 108.6 . .
N9 C6 H6A 108.6 . .
N8 C6 H6B 108.6 . .
N9 C6 H6B 108.6 . .
H6A C6 H6B 107.6 . .
N23 C7 N8 113.5(4) . .
N23 C7 C8 103.8(3) . .
N8 C7 C8 103.7(3) . .
N23 C7 H7 111.8 . .
N8 C7 H7 111.8 . .
C8 C7 H7 111.8 . .
N22 C8 N7 114.1(4) . .
N22 C8 C7 104.2(4) . .
N7 C8 C7 102.8(3) . .
N22 C8 H8 111.7 . .
N7 C8 H8 111.7 . .
C7 C8 H8 111.7 . .
O2 C9 N23 126.8(5) . .
O2 C9 N22 124.1(4) . .
N23 C9 N22 108.9(4) . .
O10 C10 N8 124.3(4) . .
O10 C10 N7 124.4(4) . .
N8 C10 N7 111.2(4) . .
N22 C11 N21 114.6(4) . .
N22 C11 H11A 108.6 . .
N21 C11 H11A 108.6 . .
N22 C11 H11B 108.6 . .
N21 C11 H11B 108.6 . .
H11A C11 H11B 107.6 . .
N7 C12 N6 113.5(4) . .
N7 C12 H12A 108.9 . .
N6 C12 H12A 108.9 . .
N7 C12 H12B 108.9 . .
N6 C12 H12B 108.9 . .
H12A C12 H12B 107.7 . .
O1 C13 N21 125.3(5) . .
O1 C13 N20 125.3(4) . .
N21 C13 N20 109.5(4) . .
N6 C14 N21 114.5(4) . .
N6 C14 C15 103.6(3) . .
N21 C14 C15 101.9(3) . .
N6 C14 H14 112.0 . .
N21 C14 H14 112.0 . .
C15 C14 H14 112.0 . .
N20 C15 N5 114.0(4) . .
N20 C15 C14 104.9(3) . .
N5 C15 C14 103.7(3) . .
N20 C15 H15 111.2 . .
N5 C15 H15 111.2 . .
C14 C15 H15 111.3 . .
N19 C16 N20 113.0(3) . .
N19 C16 H16A 109.0 . .
N20 C16 H16A 109.0 . .
N19 C16 H16B 109.0 . .
N20 C16 H16B 109.0 . .
H16A C16 H16B 107.8 . .
N5 C17 N4 113.4(4) . .
N5 C17 H17A 108.9 . .
N4 C17 H17A 108.9 . .
N5 C17 H17B 108.9 . .
N4 C17 H17B 108.9 . .
H17A C17 H17B 107.7 . .
O5 C18 N19 125.6(4) . .
O5 C18 N18 124.1(4) . .
N19 C18 N18 110.1(4) . .
O6 C19 N4 127.6(5) . .
O6 C19 N3 123.9(5) . .
N4 C19 N3 108.4(4) . .
N4 C20 N19 112.9(4) . .
N4 C20 C21 104.4(4) . .
N19 C20 C21 102.7(4) . .
N4 C20 H20 112.1 . .
N19 C20 H20 112.1 . .
C21 C20 H20 112.1 . .
N3 C21 N18 113.3(4) . .
N3 C21 C20 103.3(4) . .
N18 C21 C20 104.8(4) . .
N3 C21 H21 111.6 . .
N18 C21 H21 111.6 . .
C20 C21 H21 111.6 . .
N18 C23 N17 114.3(4) . .
N18 C23 H23A 108.7 . .
N17 C23 H23A 108.7 . .
N18 C23 H23B 108.7 . .
N17 C23 H23B 108.7 . .
H23A C23 H23B 107.6 . .
N3 C24 N2 113.8(4) . .
N3 C24 H24A 108.8 . .
N2 C24 H24A 108.8 . .
N3 C24 H24B 108.8 . .
N2 C24 H24B 108.8 . .
H24A C24 H24B 107.7 . .
O4 C25 N17 124.9(4) . .
O4 C25 N16 125.4(4) . .
N17 C25 N16 109.7(4) . .
N2 C26 N17 113.7(4) . .
N2 C26 C27 103.8(4) . .
N17 C26 C27 103.5(4) . .
N2 C26 H26 111.8 . .
N17 C26 H26 111.8 . .
C27 C26 H26 111.8 . .
N1 C27 N16 115.1(4) . .
N1 C27 C26 102.9(4) . .
N16 C27 C26 103.0(4) . .
N1 C27 H27 111.7 . .
N16 C27 H27 111.7 . .
C26 C27 H27 111.7 . .
O7 C28 N2 125.5(4) . .
O7 C28 N1 125.2(4) . .
N2 C28 N1 109.3(4) . .
N15 C29 N16 113.4(4) . .
N15 C29 H29A 108.9 . .
N16 C29 H29A 108.9 . .
N15 C29 H29B 108.9 . .
N16 C29 H29B 108.9 . .
H29A C29 H29B 107.7 . .
N1 C30 N13 113.1(4) . .
N1 C30 H30A 109.0 . .
N13 C30 H30A 109.0 . .
N1 C30 H30B 109.0 . .
N13 C30 H30B 109.0 . .
H30A C30 H30B 107.8 . .
N13 C31 N15 113.2(3) . .
N13 C31 C32 103.9(3) . .
N15 C31 C32 102.2(3) . .
N13 C31 H31 112.3 . .
N15 C31 H31 112.3 . .
C32 C31 H31 112.3 . .
N14 C32 N12 112.6(4) . .
N14 C32 C31 105.0(3) . .
N12 C32 C31 102.7(3) . .
N14 C32 H32 112.0 . .
N12 C32 H32 112.0 . .
C31 C32 H32 112.0 . .
O8 C34 N12 124.4(5) . .
O8 C34 N13 124.2(5) . .
N12 C34 N13 111.4(4) . .
N14 C35 N25 112.1(4) . .
N14 C35 H35A 109.2 . .
N25 C35 H35A 109.2 . .
N14 C35 H35B 109.2 . .
N25 C35 H35B 109.2 . .
H35A C35 H35B 107.9 . .
N12 C36 N10 112.0(4) . .
N12 C36 H36A 109.2 . .
N10 C36 H36A 109.2 . .
N12 C36 H36B 109.2 . .
N10 C36 H36B 109.2 . .
H36A C36 H36B 107.9 . .
O12 C37 N15 125.7(5) . .
O12 C37 N14 124.3(5) . .
N15 C37 N14 110.0(4) . .
O11 C38 N6 127.1(4) . .
O11 C38 N5 125.1(4) . .
N6 C38 N5 107.8(3) . .
C28 N1 C27 112.1(4) . .
C28 N1 C30 123.3(4) . .
C27 N1 C30 122.6(4) . .
C28 N2 C26 111.6(4) . .
C28 N2 C24 124.1(4) . .
C26 N2 C24 123.6(4) . .
C19 N3 C24 122.4(4) . .
C19 N3 C21 112.0(4) . .
C24 N3 C21 125.6(4) . .
C19 N4 C17 122.0(4) . .
C19 N4 C20 111.1(4) . .
C17 N4 C20 123.4(4) . .
C38 N5 C17 124.8(4) . .
C38 N5 C15 111.2(4) . .
C17 N5 C15 123.7(4) . .
C38 N6 C14 113.6(4) . .
C38 N6 C12 122.7(3) . .
C14 N6 C12 122.9(4) . .
C10 N7 C12 124.9(4) . .
C10 N7 C8 110.9(4) . .
C12 N7 C8 123.8(3) . .
C10 N8 C6 123.8(4) . .
C10 N8 C7 111.0(4) . .
C6 N8 C7 123.4(4) . .
C4 N9 C3 112.1(4) . .
C4 N9 C6 123.2(4) . .
C3 N9 C6 123.8(4) . .
C4 N10 C2 110.9(4) . .
C4 N10 C36 123.0(4) . .
C2 N10 C36 125.8(4) . .
C34 N12 C36 123.1(4) . .
C34 N12 C32 110.6(4) . .
C36 N12 C32 124.3(4) . .
C34 N13 C30 123.5(4) . .
C34 N13 C31 111.2(4) . .
C30 N13 C31 122.8(4) . .
C37 N14 C35 124.6(4) . .
C37 N14 C32 110.2(4) . .
C35 N14 C32 124.4(4) . .
C37 N15 C29 125.1(4) . .
C37 N15 C31 112.1(4) . .
C29 N15 C31 121.7(4) . .
C25 N16 C29 123.8(4) . .
C25 N16 C27 112.3(4) . .
C29 N16 C27 123.4(4) . .
C25 N17 C23 123.5(4) . .
C25 N17 C26 111.2(4) . .
C23 N17 C26 123.8(4) . .
C18 N18 C23 123.3(4) . .
C18 N18 C21 110.0(4) . .
C23 N18 C21 125.4(4) . .
C18 N19 C16 123.6(4) . .
C18 N19 C20 111.5(4) . .
C16 N19 C20 124.5(4) . .
C13 N20 C15 111.7(4) . .
C13 N20 C16 122.1(4) . .
C15 N20 C16 124.9(4) . .
C13 N21 C11 123.0(4) . .
C13 N21 C14 111.9(4) . .
C11 N21 C14 123.2(4) . .
C9 N22 C11 123.0(4) . .
C9 N22 C8 111.0(4) . .
C11 N22 C8 124.2(4) . .
C9 N23 C5 122.9(4) . .
C9 N23 C7 111.7(4) . .
C5 N23 C7 125.2(4) . .
C1 N24 C5 124.6(4) . .
C1 N24 C3 110.6(4) . .
C5 N24 C3 124.4(4) . .
C1 N25 C35 119.9(4) . .
C1 N25 C2 113.1(4) . .
C35 N25 C2 123.7(4) . .
C13 O1 Sm2 156.4(4) . .
C18 O5 Sm2 152.7(3) . .
C34 O8 Sm1 154.3(4) . .
C4 O9 Sm1 153.3(3) . .
C38 O11 Sm2 153.9(3) . 1_655
C37 O12 Sm1 153.9(3) . 1_455

loop_
_geom_bond_atom_site_label_1
_geom_bond_atom_site_label_2
_geom_bond_distance
_geom_bond_site_symmetry_2
Cl1 Zn1 2.2314(19) .
Cl2 Zn1 2.257(3) .
Cl3 Zn1 2.247(3) .
Cl4 Zn1 2.258(3) .
Cl5 Zn2 2.229(3) .
Cl6 Zn2 2.255(3) .
Cl7 Zn2 2.227(4) .
Cl8 Zn2 2.253(4) .
O1W Sm1 2.415(4) .
O2W Sm1 2.397(4) .
O3W Sm1 2.415(4) .
O4W Sm1 2.457(4) .
O5W Sm1 2.615(5) .
O6W Sm2 2.444(4) .
O7W Sm2 2.378(4) .
O8W Sm2 2.437(4) .
O9W Sm2 2.479(4) .
O10W Sm2 2.544(6) .
Sm1 O8 2.348(3) .
Sm1 O12 2.409(3) 1_655
Sm1 O9 2.418(3) .
Sm2 O1 2.355(3) .
Sm2 O11 2.402(3) 1_455
Sm2 O5 2.434(3) .
C1 O3 1.205(6) .
C1 N25 1.332(6) .
C1 N24 1.413(6) .
C2 N10 1.449(6) .
C2 N25 1.486(5) .
C2 C3 1.524(7) .
C2 H2 0.9900 .
C3 N9 1.460(6) .
C3 N24 1.461(6) .
C3 H3 0.9900 .
C4 O9 1.268(5) .
C4 N9 1.322(6) .
C4 N10 1.349(6) .
C5 N24 1.423(6) .
C5 N23 1.428(6) .
C5 H5A 0.9800 .
C5 H5B 0.9800 .
C6 N8 1.400(6) .
C6 N9 1.470(6) .
C6 H6A 0.9800 .
C6 H6B 0.9800 .
C7 N23 1.449(5) .
C7 N8 1.497(5) .
C7 C8 1.541(6) .
C7 H7 0.9900 .
C8 N22 1.444(6) .
C8 N7 1.496(5) .
C8 H8 0.9900 .
C9 O2 1.231(6) .
C9 N23 1.371(6) .
C9 N22 1.388(6) .
C10 O10 1.267(6) .
C10 N8 1.338(6) .
C10 N7 1.367(6) .
C11 N22 1.413(6) .
C11 N21 1.434(6) .
C11 H11A 0.9800 .
C11 H11B 0.9800 .
C12 N7 1.427(6) .
C12 N6 1.467(6) .
C12 H12A 0.9800 .
C12 H12B 0.9800 .
C13 O1 1.216(5) .
C13 N21 1.359(6) .
C13 N20 1.363(6) .
C14 N6 1.432(5) .
C14 N21 1.473(5) .
C14 C15 1.547(7) .
C14 H14 0.9900 .
C15 N20 1.434(5) .
C15 N5 1.468(5) .
C15 H15 0.9900 .
C16 N19 1.434(6) .
C16 N20 1.457(6) .
C16 H16A 0.9800 .
C16 H16B 0.9800 .
C17 N5 1.425(7) .
C17 N4 1.454(6) .
C17 H17A 0.9800 .
C17 H17B 0.9800 .
C18 O5 1.248(5) .
C18 N19 1.352(6) .
C18 N18 1.367(6) .
C19 O6 1.214(6) .
C19 N4 1.371(6) .
C19 N3 1.382(6) .
C20 N4 1.460(6) .
C20 N19 1.465(6) .
C20 C21 1.525(7) .
C20 H20 0.9900 .
C21 N3 1.452(6) .
C21 N18 1.461(6) .
C21 H21 0.9900 .
C23 N18 1.422(6) .
C23 N17 1.435(6) .
C23 H23A 0.9800 .
C23 H23B 0.9800 .
C24 N3 1.440(6) .
C24 N2 1.470(6) .
C24 H24A 0.9800 .
C24 H24B 0.9800 .
C25 O4 1.237(6) .
C25 N17 1.362(6) .
C25 N16 1.364(6) .
C26 N2 1.448(6) .
C26 N17 1.477(6) .
C26 C27 1.551(7) .
C26 H26 0.9900 .
C27 N1 1.434(6) .
C27 N16 1.462(6) .
C27 H27 0.9900 .
C28 O7 1.262(6) .
C28 N2 1.348(6) .
C28 N1 1.370(6) .
C29 N15 1.441(6) .
C29 N16 1.441(6) .
C29 H29A 0.9800 .
C29 H29B 0.9800 .
C30 N1 1.434(6) .
C30 N13 1.438(6) .
C30 H30A 0.9800 .
C30 H30B 0.9800 .
C31 N13 1.464(5) .
C31 N15 1.470(5) .
C31 C32 1.538(7) .
C31 H31 0.9900 .
C32 N14 1.437(5) .
C32 N12 1.496(5) .
C32 H32 0.9900 .
C34 O8 1.258(5) .
C34 N12 1.341(6) .
C34 N13 1.348(6) .
C35 N14 1.431(6) .
C35 N25 1.479(6) .
C35 H35A 0.9800 .
C35 H35B 0.9800 .
C36 N12 1.423(6) .
C36 N10 1.464(6) .
C36 H36A 0.9800 .
C36 H36B 0.9800 .
C37 O12 1.256(5) .
C37 N15 1.331(6) .
C37 N14 1.382(6) .
C38 O11 1.239(5) .
C38 N6 1.371(6) .
C38 N5 1.389(6) .
O11 Sm2 2.402(3) 1_655
O12 Sm1 2.409(3) 1_455

loop_
_platon_squeeze_void_nr
_platon_squeeze_void_average_x
_platon_squeeze_void_average_y
_platon_squeeze_void_average_z
_platon_squeeze_void_volume
_platon_squeeze_void_count_electrons
_platon_squeeze_void_content
1 -0.006 0.000 -0.006 1040 532 ' '
2 0.248 0.244 0.371 89 33 ' '
3 0.248 0.255 0.871 89 32 ' '
4 0.665 0.500 0.132 1040 527 ' '
5 0.752 0.744 0.129 89 32 ' '
6 0.752 0.756 0.629 89 31 ' '
